data_2010726
loop_
_publ_author_name
'Guido J. Reiss'
'Anja Zimmer'
'Kaspar Hegetschweiler'

_publ_section_title
;
 Protonation products of pentaaminopentane as novel building blocks for
 hydrogen-bonded networks
;
_journal_issue 3
_journal_name_full 'Acta Crystallographica Section C'
_journal_page_first 284
_journal_page_last 288
_journal_paper_doi 10.1107/S0108270199015024
_journal_volume 56
_journal_year 2000
_chemical_formula_moiety 'C5 H21 N5 4+ , 4Cl- ,H2 O'
_chemical_formula_sum 'C5 H23 Cl4 N5 O'
_chemical_formula_weight 311.08
_chemical_name_systematic
;
1,2R,4S,5-tetraammonio-3-amino-pentane tetrachloride - hydrate
;
_space_group_IT_number 2
_symmetry_cell_setting triclinic
_symmetry_space_group_name_Hall '-P 1'
_symmetry_space_group_name_H-M 'P -1'
_audit_creation_method SHELXL-97
_cell_angle_alpha 71.35(3)
_cell_angle_beta 78.45(3)
_cell_angle_gamma 85.97(3)
_cell_formula_units_Z 2
_cell_length_a 6.3740(10)
_cell_length_b 10.588(2)
_cell_length_c 11.303(2)
_cell_measurement_reflns_used
;
5000 quasi centered reflections which were automatically selected from
the whole data set and used in least squares refinement calculation.
;
_cell_measurement_temperature 293(2)
_cell_volume 708.1(3)
_computing_cell_refinement IPDS-Software
_computing_data_collection 'IPDS-Software (Stoe, 1998)'
_computing_data_reduction IPDS-Software
_computing_molecular_graphics 'Diamond (Brandenburg, 1998)'
_computing_publication_material SHELXL97
_computing_structure_refinement 'SHELXL97 (Sheldrick, 1997a)'
_computing_structure_solution 'SHELXS97 (Sheldrick, 1997b)'
_diffrn_ambient_temperature 293(2)
_diffrn_detector_area_resol_mean 50
_diffrn_measured_fraction_theta_full .926
_diffrn_measured_fraction_theta_max .926
_diffrn_measurement_device_type 'Stoe IPDS diffractometer'
_diffrn_measurement_method phi-scan
_diffrn_radiation_monochromator graphite
_diffrn_radiation_source 'fine-focus sealed tube'
_diffrn_radiation_type MoK\a
_diffrn_radiation_wavelength .71073
_diffrn_reflns_av_R_equivalents .0348
_diffrn_reflns_av_sigmaI/netI .0255
_diffrn_reflns_limit_h_max 7
_diffrn_reflns_limit_h_min -7
_diffrn_reflns_limit_k_max 13
_diffrn_reflns_limit_k_min -13
_diffrn_reflns_limit_l_max 14
_diffrn_reflns_limit_l_min -14
_diffrn_reflns_number 9244
_diffrn_reflns_theta_full 27.00
_diffrn_reflns_theta_max 27.00
_diffrn_reflns_theta_min 4.10
_diffrn_standards_number
;
A maximum of 50 reflections [I > 6\s(I)] were selected from each
image and used as
;
_exptl_absorpt_coefficient_mu .823
_exptl_absorpt_correction_type none
_exptl_crystal_colour colourless
_exptl_crystal_density_diffrn 1.459
_exptl_crystal_density_method 'not measured'
_exptl_crystal_description isometric
_exptl_crystal_F_000 328
_exptl_crystal_size_max .40
_exptl_crystal_size_mid .34
_exptl_crystal_size_min .30
_refine_diff_density_max .321
_refine_diff_density_min -.332
_refine_ls_extinction_method none
_refine_ls_goodness_of_fit_ref 1.020
_refine_ls_hydrogen_treatment mixed
_refine_ls_matrix_type full
_refine_ls_number_parameters 196
_refine_ls_number_reflns 2870
_refine_ls_number_restraints 0
_refine_ls_restrained_S_all 1.020
_refine_ls_R_factor_all .0350
_refine_ls_R_factor_gt .0278
_refine_ls_shift/su_max .000
_refine_ls_shift/su_mean .000
_refine_ls_structure_factor_coef Fsqd
_refine_ls_weighting_details 'w = 1/[\s^2^(Fo^2^)+(0.0431P)^2^+0.1127P] where P=(Fo^2^+2Fc^2^)/3'
_refine_ls_weighting_scheme calc
_refine_ls_wR_factor_ref .0751
_reflns_number_gt 2361
_reflns_number_total 2870
_reflns_threshold_expression I>2\s(I)
_cod_data_source_file jz1372.cif
_cod_data_source_block I
_cod_depositor_comments
;
The following automatic conversions were performed:

'_refine_ls_weighting_scheme' value 'calc w =
1/[\s^2^(Fo^2^)+(0.0431P)^2^+0.1127P] where P=(Fo^2^+2Fc^2^)/3' was
changed to 'calc'. New tag '_refine_ls_weighting_details' was
created. The value of the new tag was set to 'w =
1/[\s^2^(Fo^2^)+(0.0431P)^2^+0.1127P] where P=(Fo^2^+2Fc^2^)/3'.

Automatic conversion script
Id: cif_fix_values 3143 2015-03-26 13:38:13Z robertas 
;
_cod_original_cell_volume 708.1(2)
_cod_database_code 2010726

loop_
_symmetry_equiv_pos_as_xyz
'x, y, z'
'-x, -y, -z'

loop_
_atom_site_label
_atom_site_fract_x
_atom_site_fract_y
_atom_site_fract_z
_atom_site_U_iso_or_equiv
_atom_site_adp_type
_atom_site_calc_flag
_atom_site_refinement_flags
_atom_site_occupancy
_atom_site_disorder_assembly
_atom_site_disorder_group
_atom_site_type_symbol
Cl1 -.22644(7) .30291(4) .66123(4) .03529(11) Uani d . 1 . . Cl
Cl2 .24971(7) .10030(4) -.11024(3) .03921(12) Uani d . 1 . . Cl
Cl3 -.22416(7) .05132(4) .37812(4) .03821(12) Uani d . 1 . . Cl
Cl4 -.17143(11) .52173(7) .22431(8) .05063(18) Uani d P .88 . . Cl
Cl4" -.1433(8) .4936(4) .1735(5) .0429(10) Uani d P .12 . . Cl
O1 .8400(3) .25422(18) .01087(16) .0709(5) Uani d . 1 . . O
H1W .9204 .2481 -.0450 .106 Uiso d R 1 . . H
H2W .8448 .3188 .0242 .106 Uiso d R 1 . . H
N1 .3112(3) .26730(15) .60187(13) .0349(3) Uani d . 1 . . N
H11 .207(5) .292(3) .636(2) .063(4) Uiso d . 1 . . H
H12 .412(5) .280(2) .636(2) .063(4) Uiso d . 1 . . H
H13 .305(4) .177(3) .621(2) .063(4) Uiso d . 1 . . H
N2 .0318(2) .27804(15) .40516(13) .0319(3) Uani d . 1 . . N
H21 -.030(4) .282(2) .482(2) .047(3) Uiso d . 1 . . H
H22 -.023(4) .214(2) .389(2) .047(3) Uiso d . 1 . . H
H23 -.008(3) .358(2) .353(2) .047(3) Uiso d . 1 . . H
N3 .3614(3) .45028(12) .18035(12) .0293(3) Uani d . 1 . . N
H31 .438(4) .490(2) .204(2) .042(6) Uiso d . 1 . . H
H32 .231(4) .479(2) .195(2) .055(7) Uiso d . 1 . . H
N4 .3964(3) .28567(15) .03587(12) .0335(3) Uani d . 1 . . N
H41 .350(4) .252(2) -.014(2) .050(3) Uiso d . 1 . . H
H42 .534(4) .272(2) .028(2) .050(3) Uiso d . 1 . . H
H43 .379(4) .373(2) .012(2) .050(3) Uiso d . 1 . . H
N5 .1816(3) .00329(14) .18196(14) .0359(3) Uani d . 1 . . N
H51 .049(4) .017(2) .213(2) .048(3) Uiso d . 1 . . H
H52 .207(4) -.082(2) .214(2) .048(3) Uiso d . 1 . . H
H53 .197(4) .023(2) .098(2) .048(3) Uiso d . 1 . . H
C1 .3612(3) .33606(15) .46157(13) .0298(3) Uani d G 1 . . C
H1A .5152 .3424 .4333 .039 Uiso calc R 1 . . H
H1B .3028 .4259 .4433 .039 Uiso calc R 1 . . H
C2 .2689(2) .26218(13) .38854(12) .0238(3) Uani d . 1 . . C
H2 .3009 .1671 .4238 .029 Uiso calc R 1 . . H
C3 .3751(2) .30780(13) .24639(12) .0229(3) Uani d . 1 . . C
H3 .5276 .2851 .2419 .027 Uiso calc R 1 . . H
C4 .2857(2) .23092(13) .17172(13) .0241(3) Uani d . 1 . . C
H4 .1317 .2486 .1772 .029 Uiso calc R 1 . . H
C5 .3229(3) .08066(13) .22218(14) .0301(3) Uani d . 1 . . C
H5A .4710 .0607 .1922 .039 Uiso calc R 1 . . H
H5B .2983 .0530 .3143 .039 Uiso calc R 1 . . H

loop_
_atom_site_aniso_label
_atom_site_aniso_U_11
_atom_site_aniso_U_22
_atom_site_aniso_U_33
_atom_site_aniso_U_12
_atom_site_aniso_U_13
_atom_site_aniso_U_23
Cl1 .0344(2) .03620(19) .0352(2) .00120(15) -.00455(15) -.01267(15)
Cl2 .0477(3) .0444(2) .0267(2) -.00096(18) -.00543(16) -.01344(16)
Cl3 .0367(3) .0358(2) .0400(2) -.00715(15) -.00870(16) -.00670(15)
Cl4 .0329(4) .0435(4) .0739(5) .0006(2) -.0174(3) -.0119(3)
Cl4" .033(2) .0291(19) .068(3) .0062(14) -.022(2) -.0117(18)
O1 .0558(11) .0802(11) .0626(10) .0134(8) -.0027(8) -.0109(8)
N1 .0390(10) .0420(8) .0220(6) -.0061(6) -.0075(6) -.0054(5)
N2 .0272(8) .0419(7) .0285(7) -.0054(6) -.0015(5) -.0148(6)
N3 .0345(9) .0241(6) .0269(6) -.0043(5) -.0056(5) -.0038(5)
N4 .0406(9) .0358(7) .0244(6) -.0069(6) -.0031(6) -.0100(5)
N5 .0505(11) .0286(6) .0288(7) -.0087(6) -.0066(6) -.0080(5)
C1 .0332(10) .0330(7) .0215(7) -.0088(6) -.0058(6) -.0039(5)
C2 .0244(8) .0230(6) .0229(6) -.0008(5) -.0046(5) -.0056(5)
C3 .0216(8) .0235(6) .0226(6) .0002(5) -.0048(5) -.0056(5)
C4 .0231(8) .0262(6) .0222(6) -.0001(5) -.0042(5) -.0065(5)
C5 .0352(10) .0259(7) .0314(7) .0019(6) -.0106(6) -.0099(6)

loop_
_atom_type_symbol
_atom_type_description
_atom_type_scat_dispersion_real
_atom_type_scat_dispersion_imag
_atom_type_scat_source
C C .0033 .0016 'International Tables Vol C Tables 4.2.6.8 and 6.1.1.4'
H H .0000 .0000 'International Tables Vol C Tables 4.2.6.8 and 6.1.1.4'
N N .0061 .0033 'International Tables Vol C Tables 4.2.6.8 and 6.1.1.4'
Cl Cl .1484 .1585 'International Tables Vol C Tables 4.2.6.8 and 6.1.1.4'
O O .0106 .0060 'International Tables Vol C Tables 4.2.6.8 and 6.1.1.4'

loop_
_geom_angle_atom_site_label_1
_geom_angle_atom_site_label_2
_geom_angle_atom_site_label_3
_geom_angle
_geom_angle_publ_flag
H1W O1 H2W 114.1 ?
C1 N1 H11 114(2) ?
C1 N1 H12 110.0(17) ?
H11 N1 H12 107(3) ?
C1 N1 H13 112.2(15) ?
H11 N1 H13 109(2) ?
H12 N1 H13 104(2) ?
C2 N2 H21 113.6(15) ?
C2 N2 H22 109.9(15) ?
H21 N2 H22 110(2) ?
C2 N2 H23 112.2(14) ?
H21 N2 H23 101.9(19) ?
H22 N2 H23 109(2) ?
C3 N3 H31 109.3(15) ?
C3 N3 H32 110.5(15) ?
H31 N3 H32 109(2) ?
C4 N4 H41 113.0(15) ?
C4 N4 H42 111.5(15) ?
H41 N4 H42 107(2) ?
C4 N4 H43 107.7(14) ?
H41 N4 H43 111(2) ?
H42 N4 H43 106(2) ?
C5 N5 H51 109.1(15) ?
C5 N5 H52 109.7(15) ?
H51 N5 H52 107(2) ?
C5 N5 H53 113.9(14) ?
H51 N5 H53 109(2) ?
H52 N5 H53 108.3(19) ?
N1 C1 C2 111.76(12) y
N1 C1 H1A 109.3 ?
C2 C1 H1A 109.3 ?
N1 C1 H1B 109.3 ?
C2 C1 H1B 109.3 ?
H1A C1 H1B 107.9 ?
N2 C2 C1 111.09(13) y
N2 C2 C3 111.22(12) y
C1 C2 C3 111.08(12) y
N2 C2 H2 107.8 ?
C1 C2 H2 107.8 ?
C3 C2 H2 107.8 ?
N3 C3 C2 115.61(12) y
N3 C3 C4 108.50(11) y
C2 C3 C4 111.48(11) y
N3 C3 H3 106.9 ?
C2 C3 H3 106.9 ?
C4 C3 H3 106.9 ?
N4 C4 C5 110.61(13) y
N4 C4 C3 106.48(12) y
C5 C4 C3 112.50(11) y
N4 C4 H4 109.1 ?
C5 C4 H4 109.1 ?
C3 C4 H4 109.1 ?
N5 C5 C4 112.76(13) y
N5 C5 H5A 109.0 ?
C4 C5 H5A 109.0 ?
N5 C5 H5B 109.0 ?
C4 C5 H5B 109.0 ?
H5A C5 H5B 107.8 ?

loop_
_geom_bond_atom_site_label_1
_geom_bond_atom_site_label_2
_geom_bond_site_symmetry_2
_geom_bond_distance
_geom_bond_publ_flag
O1 H1W . .7463 ?
O1 H2W . .7500 ?
N1 C1 . 1.496(2) y
N1 H11 . .77(3) ?
N1 H12 . .85(3) ?
N1 H13 . .91(3) ?
N2 C2 . 1.489(2) y
N2 H21 . .89(2) ?
N2 H22 . .86(2) ?
N2 H23 . .92(2) ?
N3 C3 . 1.459(2) y
N3 H31 . .80(2) ?
N3 H32 . .87(3) ?
N4 C4 . 1.499(2) y
N4 H41 . .87(2) ?
N4 H42 . .87(3) ?
N4 H43 . .88(2) ?
N5 C5 . 1.481(2) y
N5 H51 . .87(2) ?
N5 H52 . .87(2) ?
N5 H53 . .89(2) ?
C1 C2 . 1.520(2) y
C1 H1A . .9700 ?
C1 H1B . .9700 ?
C2 C3 . 1.545(2) y
C2 H2 . .9800 ?
C3 C4 . 1.548(2) y
C3 H3 . .9800 ?
C4 C5 . 1.528(2) y
C4 H4 . .9800 ?
C5 H5A . .9700 ?
C5 H5B . .9700 ?

loop_
_geom_hbond_atom_site_label_D
_geom_hbond_atom_site_label_H
_geom_hbond_atom_site_label_A
_geom_hbond_site_symmetry_A
_geom_hbond_distance_DH
_geom_hbond_distance_HA
_geom_hbond_distance_DA
_geom_hbond_angle_DHA
N1 H12 Cl1 1_655 .85(3) 2.42(3) 3.2229(18) 158(2)
N1 H13 Cl3 2_556 .91(3) 2.51(3) 3.3860(18) 163(2)
N2 H21 Cl1 . .89(2) 2.23(2) 3.1104(17) 172(2)
N2 H22 Cl3 . .86(2) 2.27(2) 3.1205(17) 168(2)
N2 H23 Cl4 . .92(2) 2.22(2) 3.120(2) 165.7(19)
N2 H23 Cl4" . .92(2) 2.36(2) 3.210(5) 153.5(18)
N3 H32 Cl4 . .87(3) 2.55(3) 3.3995(19) 168(2)
N3 H32 Cl4" . .87(3) 2.43(3) 3.230(5) 152(2)
N4 H41 Cl2 . .87(2) 2.38(2) 3.2254(17) 163.7(19)
N4 H42 O1 . .87(3) 1.93(3) 2.792(3) 175(2)
N5 H51 Cl3 . .87(2) 2.38(2) 3.179(2) 152(2)
N5 H52 Cl1 2_556 .87(2) 2.33(2) 3.1830(18) 167.1(19)
N5 H53 Cl2 . .89(2) 2.20(2) 3.0774(17) 171.8(19)

loop_
_geom_torsion_atom_site_label_1
_geom_torsion_atom_site_label_2
_geom_torsion_atom_site_label_3
_geom_torsion_atom_site_label_4
_geom_torsion
_geom_torsion_publ_flag
N1 C1 C2 N2 72.60(16) y
N1 C1 C2 C3 -163.04(13) y
N2 C2 C3 N3 67.57(16) y
C1 C2 C3 N3 -56.71(17) y
N2 C2 C3 C4 -56.96(15) y
C1 C2 C3 C4 178.75(12) y
N3 C3 C4 N4 50.31(16) y
C2 C3 C4 N4 178.74(12) y
N3 C3 C4 C5 171.63(13) y
C2 C3 C4 C5 -59.94(16) y
N4 C4 C5 N5 -79.66(17) y
C3 C4 C5 N5 161.40(13) y
